data_7119457
loop_
_publ_author_name
'Hu, Fei-Long'
'Wang, Hui-Fang'
'Guo, Dong'
'Zhang, Hui'
'Lang, Jian-Ping'
'Beves, Jonathon E.'

_publ_section_title
;
 Controlled formation of chiral networks and their reversible chiroptical
 switching behaviour by UV/microwave irradiation
;
_journal_issue 51
_journal_name_full 'Chemical Communications'
_journal_page_first 7990
_journal_page_last 7993
_journal_paper_doi 10.1039/c6cc03256g
_journal_volume 52
_journal_year 2016
_chemical_formula_sum 'C36 H24 Cd N2 O4'
_chemical_formula_weight 660.97
_space_group_IT_number 96
_symmetry_cell_setting tetragonal
_symmetry_space_group_name_Hall 'P 4nw 2abw'
_symmetry_space_group_name_H-M 'P 43 21 2'
_atom_sites_solution_hydrogens geom
_atom_sites_solution_primary direct
_atom_sites_solution_secondary difmap
_audit_creation_method SHELXL-97
_audit_update_record
;
2015-10-05 deposited with the CCDC.
2016-05-27 downloaded from the CCDC.
;
_cell_angle_alpha 90.00
_cell_angle_beta 90.00
_cell_angle_gamma 90.00
_cell_formula_units_Z 8
_cell_length_a 14.3555(3)
_cell_length_b 14.3555(3)
_cell_length_c 29.4087(14)
_cell_measurement_reflns_used 9678
_cell_measurement_temperature 296(2)
_cell_measurement_theta_max 25.83
_cell_measurement_theta_min 2.52
_cell_volume 6060.6(3)
_computing_cell_refinement 'Bruker SMART'
_computing_data_collection 'Bruker SMART'
_computing_data_reduction 'Bruker SHELXTL'
_computing_molecular_graphics 'Bruker SHELXTL'
_computing_publication_material 'Bruker SHELXTL'
_computing_structure_refinement 'SHELXL-97 (Sheldrick, 1997)'
_computing_structure_solution 'SHELXS-97 (Sheldrick, 1990)'
_diffrn_ambient_temperature 296(2)
_diffrn_measured_fraction_theta_full 0.997
_diffrn_measured_fraction_theta_max 0.997
_diffrn_measurement_device_type 'CCD area detector'
_diffrn_measurement_method 'phi and omega scans'
_diffrn_radiation_monochromator graphite
_diffrn_radiation_source 'fine-focus sealed tube'
_diffrn_radiation_type MoK\a
_diffrn_radiation_wavelength 0.71073
_diffrn_reflns_av_R_equivalents 0.0409
_diffrn_reflns_av_sigmaI/netI 0.0160
_diffrn_reflns_limit_h_max 16
_diffrn_reflns_limit_h_min -17
_diffrn_reflns_limit_k_max 17
_diffrn_reflns_limit_k_min -17
_diffrn_reflns_limit_l_max 34
_diffrn_reflns_limit_l_min -34
_diffrn_reflns_number 92400
_diffrn_reflns_theta_full 25.00
_diffrn_reflns_theta_max 25.00
_diffrn_reflns_theta_min 2.52
_exptl_absorpt_coefficient_mu 0.763
_exptl_absorpt_correction_T_max 0.8624
_exptl_absorpt_correction_T_min 0.8501
_exptl_absorpt_correction_type multi-scan
_exptl_absorpt_process_details sadabs
_exptl_crystal_colour yellow
_exptl_crystal_density_diffrn 1.449
_exptl_crystal_density_method 'not measured'
_exptl_crystal_description block
_exptl_crystal_F_000 2672
_exptl_crystal_size_max 0.22
_exptl_crystal_size_mid 0.21
_exptl_crystal_size_min 0.20
_refine_diff_density_max 0.488
_refine_diff_density_min -0.286
_refine_diff_density_rms 0.059
_refine_ls_abs_structure_details 'Flack H D (1983), Acta Cryst. A39, 876-881'
_refine_ls_abs_structure_Flack 0.00(4)
_refine_ls_extinction_method none
_refine_ls_goodness_of_fit_ref 1.018
_refine_ls_hydrogen_treatment mixed
_refine_ls_matrix_type full
_refine_ls_number_parameters 407
_refine_ls_number_reflns 5333
_refine_ls_number_restraints 0
_refine_ls_restrained_S_all 1.018
_refine_ls_R_factor_all 0.0393
_refine_ls_R_factor_gt 0.0355
_refine_ls_shift/su_max 0.000
_refine_ls_shift/su_mean 0.000
_refine_ls_structure_factor_coef Fsqd
_refine_ls_weighting_details 'calc w=1/[\s^2^(Fo^2^)+(0.0442P)^2^+7.4343P] where P=(Fo^2^+2Fc^2^)/3'
_refine_ls_weighting_scheme calc
_refine_ls_wR_factor_gt 0.0874
_refine_ls_wR_factor_ref 0.0907
_reflns_number_gt 5015
_reflns_number_total 5333
_reflns_threshold_expression >2sigma(I)
_cod_data_source_file c6cc03256g2.cif
_cod_data_source_block 1406670
_cod_original_sg_symbol_H-M P4(3)2(1)2
_cod_database_code 7119457

loop_
_symmetry_equiv_pos_as_xyz
'x, y, z'
'-x, -y, z+1/2'
'-y+1/2, x+1/2, z+3/4'
'y+1/2, -x+1/2, z+1/4'
'-x+1/2, y+1/2, -z+3/4'
'x+1/2, -y+1/2, -z+1/4'
'y, x, -z'
'-y, -x, -z+1/2'

loop_
_atom_site_label
_atom_site_type_symbol
_atom_site_fract_x
_atom_site_fract_y
_atom_site_fract_z
_atom_site_U_iso_or_equiv
_atom_site_adp_type
_atom_site_occupancy
_atom_site_symmetry_multiplicity
_atom_site_calc_flag
_atom_site_refinement_flags
_atom_site_disorder_assembly
_atom_site_disorder_group
Cd1 Cd 0.91561(2) 0.81861(2) 0.057777(10) 0.04791(11) Uani 1 1 d . . .
N1 N 1.0189(3) 0.9386(3) 0.06535(14) 0.0652(12) Uani 1 1 d . . .
N2 N 0.7958(3) 0.7099(3) 0.05838(12) 0.0521(9) Uani 1 1 d . . .
O1 O 1.0255(3) 0.7264(3) 0.01524(13) 0.0809(11) Uani 1 1 d . . .
O2 O 0.9640(3) 0.7399(4) 0.11937(17) 0.1069(17) Uani 1 1 d . . .
O3 O 0.8541(4) 0.8304(3) 0.14364(16) 0.1073(17) Uani 1 1 d . . .
O4 O 0.8087(2) 0.9283(2) 0.02541(11) 0.0627(8) Uani 1 1 d . . .
C1 C 0.8107(5) 0.6239(4) 0.0449(2) 0.0876(19) Uani 1 1 d . . .
H1 H 0.8718 0.6043 0.0407 0.105 Uiso 1 1 calc R . .
C2 C 0.7407(8) 0.5621(5) 0.0368(3) 0.126(3) Uani 1 1 d . . .
H2 H 0.7555 0.5025 0.0267 0.151 Uiso 1 1 calc R . .
C3 C 0.6509(7) 0.5849(6) 0.0429(2) 0.114(4) Uani 1 1 d . . .
C4 C 0.6367(4) 0.6692(6) 0.0614(3) 0.105(3) Uani 1 1 d . . .
H4 H 0.5770 0.6862 0.0704 0.126 Uiso 1 1 calc R . .
C5 C 0.7095(4) 0.7313(5) 0.0673(2) 0.0818(18) Uani 1 1 d . . .
H5 H 0.6962 0.7908 0.0781 0.098 Uiso 1 1 calc R . .
C6 C 0.5984(6) 0.5052(6) 0.0172(3) 0.050(3) Uani 0.513(12) 1 d P . .
C7 C 0.4981(6) 0.5039(6) 0.0381(3) 0.047(3) Uani 0.513(12) 1 d P . .
C6' C 0.5412(6) 0.5582(6) 0.0296(3) 0.045(3) Uani 0.487(12) 1 d P . .
C7' C 0.5456(6) 0.4584(6) 0.0088(3) 0.047(3) Uani 0.487(12) 1 d P . .
C8 C 0.4722(7) 0.3979(7) 0.0417(5) 0.152(6) Uani 1 1 d . . .
C9 C 0.4860(5) 0.3133(7) 0.0205(4) 0.133(4) Uani 1 1 d . . .
H9 H 0.5348 0.3074 -0.0001 0.160 Uiso 1 1 calc R . .
C10 C 0.4299(5) 0.2374(5) 0.0289(3) 0.117(3) Uani 1 1 d . . .
H10 H 0.4395 0.1818 0.0133 0.140 Uiso 1 1 calc R . .
C11 C 0.3473(5) 0.3271(5) 0.0846(3) 0.108(3) Uani 1 1 d . . .
H11 H 0.3017 0.3322 0.1069 0.130 Uiso 1 1 calc R . .
C12 C 0.4045(8) 0.4013(5) 0.0746(4) 0.146(5) Uani 1 1 d . . .
H12 H 0.3969 0.4563 0.0909 0.175 Uiso 1 1 calc R . .
C13 C 1.3591(4) 1.2444(4) 0.0607(3) 0.092(2) Uani 1 1 d . . .
C14 C 1.2984(5) 1.1625(5) 0.0650(3) 0.107(3) Uani 1 1 d . . .
H14 H 1.3258 1.1048 0.0597 0.128 Uiso 1 1 calc R . .
C15 C 1.2144(6) 1.1622(6) 0.0749(3) 0.117(3) Uani 1 1 d . . .
H15 H 1.1898 1.2183 0.0853 0.141 Uiso 1 1 calc R . .
C17 C 1.1483(5) 1.0824(5) 0.0722(3) 0.095(2) Uani 1 1 d . . .
C18 C 1.1766(5) 0.9899(6) 0.0720(3) 0.101(2) Uani 1 1 d . . .
H18 H 1.2395 0.9748 0.0738 0.121 Uiso 1 1 calc R . .
C19 C 1.1095(4) 0.9200(5) 0.0689(2) 0.088(2) Uani 1 1 d . . .
H19 H 1.1287 0.8581 0.0693 0.106 Uiso 1 1 calc R . .
C20 C 0.9943(4) 1.0281(5) 0.0651(3) 0.105(3) Uani 1 1 d . . .
H20 H 0.9314 1.0429 0.0629 0.126 Uiso 1 1 calc R . .
C21 C 1.0573(6) 1.0986(5) 0.0681(4) 0.149(4) Uani 1 1 d . . .
H21 H 1.0363 1.1598 0.0672 0.179 Uiso 1 1 calc R . .
C22 C 0.9409(6) 0.5656(5) 0.2296(3) 0.103(2) Uani 1 1 d . . .
H22 H 0.9783 0.5128 0.2313 0.123 Uiso 1 1 calc R . .
C23 C 0.9473(5) 0.6233(5) 0.1922(2) 0.094(2) Uani 1 1 d . . .
H23 H 0.9894 0.6093 0.1692 0.113 Uiso 1 1 calc R . .
C24 C 0.8924(4) 0.7006(4) 0.18860(19) 0.0726(15) Uani 1 1 d . . .
C25 C 0.8277(5) 0.7183(4) 0.2228(2) 0.0817(16) Uani 1 1 d . . .
H25 H 0.7879 0.7692 0.2201 0.098 Uiso 1 1 calc R . .
C26 C 0.8218(5) 0.6623(5) 0.2600(2) 0.0938(19) Uani 1 1 d . . .
H26 H 0.7785 0.6762 0.2826 0.113 Uiso 1 1 calc R . .
C27 C 0.9033(5) 0.7643(5) 0.1482(2) 0.0770(18) Uani 1 1 d . . .
C28 C 0.9929(4) 0.7495(4) -0.02201(17) 0.0585(12) Uani 1 1 d . . .
C29 C 1.0238(4) 0.7011(4) -0.06417(16) 0.0605(12) Uani 1 1 d . . .
C30 C 1.0963(5) 0.6365(4) -0.0635(2) 0.0826(16) Uani 1 1 d . . .
H30 H 1.1317 0.6282 -0.0373 0.099 Uiso 1 1 calc R . .
C31 C 1.1154(5) 0.5838(5) -0.1031(2) 0.097(2) Uani 1 1 d . . .
H31 H 1.1645 0.5415 -0.1026 0.116 Uiso 1 1 calc R . .
C32 C 1.0643(6) 0.5930(5) -0.1418(2) 0.103(2) Uani 1 1 d . . .
C33 C 0.9960(7) 0.6596(6) -0.1425(2) 0.117(3) Uani 1 1 d . . .
H33 H 0.9618 0.6692 -0.1690 0.140 Uiso 1 1 calc R . .
C34 C 0.9772(5) 0.7128(5) -0.10447(19) 0.0873(19) Uani 1 1 d . . .
H34 H 0.9312 0.7582 -0.1062 0.105 Uiso 1 1 calc R . .
C35 C 1.0749(8) 0.5358(6) -0.1837(3) 0.132(4) Uani 1 1 d . . .
H35 H 1.0365 0.5541 -0.2076 0.159 Uiso 1 1 calc R . .
C36 C 1.1241(6) 0.4702(6) -0.1924(3) 0.109(2) Uani 1 1 d . . .
H36 H 1.1676 0.4528 -0.1706 0.131 Uiso 1 1 calc R . .
C37 C 1.1211(5) 0.4148(5) -0.2349(2) 0.093(2) Uani 1 1 d . . .

loop_
_atom_site_aniso_label
_atom_site_aniso_U_11
_atom_site_aniso_U_22
_atom_site_aniso_U_33
_atom_site_aniso_U_23
_atom_site_aniso_U_13
_atom_site_aniso_U_12
Cd1 0.04372(18) 0.0556(2) 0.04442(15) -0.01122(15) 0.00424(14) -0.02107(14)
N1 0.062(3) 0.066(3) 0.068(3) -0.015(2) 0.009(2) -0.038(2)
N2 0.053(2) 0.051(2) 0.0520(19) -0.0051(18) -0.0079(18) -0.0198(16)
O1 0.078(3) 0.103(3) 0.062(2) -0.020(2) 0.001(2) 0.012(2)
O2 0.090(3) 0.157(5) 0.074(3) 0.033(3) -0.020(3) -0.022(3)
O3 0.150(5) 0.069(3) 0.103(3) 0.022(3) -0.049(3) -0.016(3)
O4 0.064(2) 0.0537(19) 0.0704(19) -0.0116(16) 0.0194(17) 0.0036(16)
C1 0.088(4) 0.055(3) 0.119(5) -0.022(3) -0.026(4) -0.002(3)
C2 0.183(9) 0.062(4) 0.133(7) -0.015(4) -0.043(7) -0.056(5)
C3 0.166(8) 0.102(5) 0.075(4) 0.036(4) -0.053(5) -0.105(6)
C4 0.051(3) 0.153(7) 0.110(5) 0.024(5) -0.001(3) -0.051(4)
C5 0.050(3) 0.087(4) 0.109(5) -0.025(4) 0.006(3) -0.023(3)
C6 0.044(6) 0.047(5) 0.061(5) -0.006(4) 0.011(4) -0.018(4)
C7 0.035(5) 0.041(5) 0.065(5) 0.008(4) 0.001(4) -0.016(4)
C6' 0.036(5) 0.039(6) 0.059(5) -0.002(4) 0.009(4) -0.010(4)
C7' 0.030(5) 0.043(5) 0.068(6) -0.008(4) 0.003(4) -0.016(4)
C8 0.105(6) 0.097(6) 0.253(13) 0.103(7) -0.108(7) -0.078(5)
C9 0.066(4) 0.133(7) 0.200(10) 0.089(7) -0.024(5) -0.041(5)
C10 0.081(5) 0.081(5) 0.189(9) 0.051(5) -0.020(5) -0.031(4)
C11 0.095(5) 0.077(4) 0.154(7) 0.023(5) -0.027(5) -0.038(4)
C12 0.161(9) 0.059(4) 0.217(11) 0.037(6) -0.117(9) -0.052(6)
C13 0.069(4) 0.069(4) 0.139(6) 0.035(4) -0.024(4) -0.039(3)
C14 0.078(4) 0.086(5) 0.156(7) 0.047(5) -0.020(4) -0.049(4)
C15 0.100(6) 0.087(5) 0.164(8) -0.001(5) -0.006(5) -0.043(4)
C17 0.090(5) 0.076(4) 0.119(5) -0.001(4) 0.005(4) -0.043(4)
C18 0.064(4) 0.109(5) 0.130(6) 0.014(5) -0.008(4) -0.039(4)
C19 0.062(3) 0.085(4) 0.117(5) 0.015(4) -0.012(3) -0.034(3)
C20 0.065(4) 0.085(5) 0.166(8) -0.049(5) 0.020(4) -0.038(3)
C21 0.091(5) 0.075(5) 0.280(14) -0.043(7) 0.016(7) -0.043(4)
C22 0.119(6) 0.079(5) 0.110(5) 0.023(4) -0.006(5) 0.028(4)
C23 0.110(5) 0.098(5) 0.075(4) 0.010(4) 0.007(4) 0.013(4)
C24 0.074(4) 0.083(4) 0.061(3) 0.010(3) -0.013(3) 0.004(3)
C25 0.085(4) 0.078(4) 0.082(4) 0.011(3) -0.023(3) 0.008(3)
C26 0.086(4) 0.115(5) 0.081(4) 0.018(4) -0.004(4) 0.014(4)
C27 0.084(4) 0.080(4) 0.067(4) 0.011(3) -0.038(3) -0.024(3)
C28 0.052(3) 0.061(3) 0.062(3) -0.016(2) 0.014(2) -0.012(2)
C29 0.060(3) 0.065(3) 0.056(3) 0.000(2) 0.018(2) 0.001(2)
C30 0.087(4) 0.084(4) 0.076(3) -0.007(3) 0.026(4) 0.020(3)
C31 0.105(5) 0.080(4) 0.106(5) -0.010(4) 0.030(4) 0.038(4)
C32 0.148(7) 0.099(5) 0.063(4) -0.007(4) 0.023(4) 0.035(5)
C33 0.170(8) 0.118(6) 0.062(4) -0.011(4) 0.016(4) 0.054(6)
C34 0.114(5) 0.084(4) 0.064(3) -0.006(3) 0.020(3) 0.029(4)
C35 0.204(10) 0.104(6) 0.089(5) -0.018(4) 0.036(6) 0.047(7)
C36 0.109(6) 0.118(6) 0.101(5) -0.033(5) 0.021(5) 0.012(5)
C37 0.102(5) 0.107(5) 0.070(4) -0.032(4) 0.008(3) 0.002(4)

loop_
_atom_type_symbol
_atom_type_description
_atom_type_scat_dispersion_real
_atom_type_scat_dispersion_imag
_atom_type_scat_source
C C 0.0033 0.0016 'International Tables Vol C Tables 4.2.6.8 and 6.1.1.4'
H H 0.0000 0.0000 'International Tables Vol C Tables 4.2.6.8 and 6.1.1.4'
N N 0.0061 0.0033 'International Tables Vol C Tables 4.2.6.8 and 6.1.1.4'
O O 0.0106 0.0060 'International Tables Vol C Tables 4.2.6.8 and 6.1.1.4'
Cd Cd -0.8075 1.2024 'International Tables Vol C Tables 4.2.6.8 and 6.1.1.4'

loop_
_geom_angle_atom_site_label_1
_geom_angle_atom_site_label_2
_geom_angle_atom_site_label_3
_geom_angle
_geom_angle_site_symmetry_1
_geom_angle_site_symmetry_3
O2 Cd1 N1 95.74(18) . .
O2 Cd1 N2 83.40(16) . .
N1 Cd1 N2 170.71(15) . .
O2 Cd1 O4 148.16(17) . .
N1 Cd1 O4 87.64(16) . .
N2 Cd1 O4 88.29(13) . .
O2 Cd1 O1 86.54(19) . .
N1 Cd1 O1 92.30(16) . .
N2 Cd1 O1 96.87(15) . .
O4 Cd1 O1 125.05(12) . .
O2 Cd1 O4 138.67(18) . 7
N1 Cd1 O4 95.32(13) . 7
N2 Cd1 O4 91.34(12) . 7
O4 Cd1 O4 71.97(12) . 7
O1 Cd1 O4 53.32(12) . 7
C20 N1 C19 116.9(4) . .
C20 N1 Cd1 123.7(4) . .
C19 N1 Cd1 119.3(4) . .
C5 N2 C1 115.8(5) . .
C5 N2 Cd1 123.2(4) . .
C1 N2 Cd1 120.6(4) . .
C28 O1 Cd1 93.7(3) . .
C27 O2 Cd1 100.9(4) . .
C28 O4 Cd1 161.1(3) 7 .
C28 O4 Cd1 90.9(3) 7 7
Cd1 O4 Cd1 108.02(11) . 7
N2 C1 C2 123.1(8) . .
C3 C2 C1 121.8(8) . .
C2 C3 C4 114.8(5) . .
C2 C3 C6 102.7(9) . .
C4 C3 C6 141.4(10) . .
C2 C3 C6' 145.0(8) . .
C4 C3 C6' 99.1(9) . .
C6 C3 C6' 42.6(4) . .
C3 C4 C5 121.1(7) . .
N2 C5 C4 122.7(6) . .
C7' C6 C6' 89.0(9) . .
C7' C6 C3 159.3(10) . .
C6' C6 C3 73.3(8) . .
C7' C6 C7 54.3(7) . .
C6' C6 C7 40.9(6) . .
C3 C6 C7 105.1(7) . .
C7' C6 C6' 74.9(8) . 7
C6' C6 C6' 78.8(8) . 7
C3 C6 C6' 111.0(7) . 7
C7 C6 C6' 90.6(7) . 7
C6' C7 C7' 84.4(9) . .
C6' C7 C8 153.5(11) . .
C7' C7 C8 71.1(8) . .
C6' C7 C6 48.7(7) . .
C7' C7 C6 41.5(5) . .
C8 C7 C6 104.8(8) . .
C6' C7 C7' 73.9(8) . 7
C7' C7 C7' 78.5(8) . 7
C8 C7 C7' 109.6(7) . 7
C6 C7 C7' 89.1(7) . 7
C7 C6' C6 90.4(9) . .
C7 C6' C7' 54.7(7) . .
C6 C6' C7' 41.9(6) . .
C7 C6' C6 106.9(9) . 7
C6 C6' C6 101.1(8) . 7
C7' C6' C6 90.3(7) . 7
C7 C6' C7' 69.4(8) . 7
C6 C6' C7' 102.6(8) . 7
C7' C6' C7' 70.1(7) . 7
C6 C6' C7' 37.6(4) 7 7
C7 C6' C3 133.5(9) . .
C6 C6' C3 64.1(7) . .
C7' C6' C3 105.4(7) . .
C6 C6' C3 115.4(7) 7 .
C7' C6' C3 150.0(7) 7 .
C7 C6' C6' 102.5(7) . 7
C6 C6' C6' 60.7(6) . 7
C7' C6' C6' 58.9(5) . 7
C6 C6' C6' 40.5(5) 7 7
C7' C6' C6' 54.0(5) 7 7
C3 C6' C6' 97.6(5) . 7
C6 C7' C7 84.2(9) . .
C6 C7' C6' 49.0(7) . .
C7 C7' C6' 40.9(5) . .
C6 C7' C7 104.2(9) . 7
C7 C7' C7 101.5(8) . 7
C6' C7' C7 89.8(7) . 7
C6 C7' C6' 67.5(7) . 7
C7 C7' C6' 98.7(8) . 7
C6' C7' C6' 67.2(7) . 7
C7 C7' C6' 36.7(5) 7 7
C6 C7' C8 130.9(10) . .
C7 C7' C8 62.6(7) . .
C6' C7' C8 102.9(8) . .
C7 C7' C8 116.5(7) 7 .
C6' C7' C8 147.0(7) 7 .
C6 C7' C7' 97.0(7) . 7
C7 C7' C7' 58.7(6) . 7
C6' C7' C7' 57.3(5) . 7
C7 C7' C7' 42.8(5) 7 7
C6' C7' C7' 52.6(5) 7 7
C8 C7' C7' 95.0(6) . 7
C12 C8 C9 116.8(6) . .
C12 C8 C7 100.4(11) . .
C9 C8 C7 142.1(11) . .
C12 C8 C7' 146.7(10) . .
C9 C8 C7' 96.0(10) . .
C7 C8 C7' 46.3(5) . .
C10 C9 C8 122.2(10) . .
C13 C10 C9 119.4(9) 1_445 .
C12 C11 C13 118.7(9) . 1_445
C11 C12 C8 123.1(10) . .
C10 C13 C11 119.5(6) 1_665 1_665
C10 C13 C14 115.8(7) 1_665 .
C11 C13 C14 124.6(7) 1_665 .
C15 C14 C13 126.8(8) . .
C14 C15 C17 127.4(8) . .
C21 C17 C18 117.0(6) . .
C21 C17 C15 119.6(7) . .
C18 C17 C15 123.4(7) . .
C17 C18 C19 119.1(7) . .
N1 C19 C18 122.3(7) . .
N1 C20 C21 122.8(7) . .
C17 C21 C20 121.8(8) . .
C23 C22 C37 121.1(7) . 2_765
C24 C23 C22 120.8(7) . .
C23 C24 C25 118.5(6) . .
C23 C24 C27 119.7(6) . .
C25 C24 C27 121.8(6) . .
C26 C25 C24 121.0(6) . .
C25 C26 C37 121.4(7) . 2_765
O3 C27 O2 123.5(6) . .
O3 C27 C24 120.8(7) . .
O2 C27 C24 115.6(6) . .
O1 C28 O4 121.9(4) . 7
O1 C28 C29 120.0(5) . .
O4 C28 C29 117.9(5) 7 .
C34 C29 C30 117.3(5) . .
C34 C29 C28 121.1(5) . .
C30 C29 C28 121.4(5) . .
C29 C30 C31 119.2(6) . .
C32 C31 C30 122.2(6) . .
C33 C32 C31 117.8(6) . .
C33 C32 C35 116.5(7) . .
C31 C32 C35 125.8(7) . .
C32 C33 C34 120.8(7) . .
C29 C34 C33 122.5(6) . .
C36 C35 C32 131.8(10) . .
C35 C36 C37 125.5(9) . .
C26 C37 C22 117.2(6) 2_764 2_764
C26 C37 C36 120.1(7) 2_764 .
C22 C37 C36 122.7(7) 2_764 .

loop_
_geom_bond_atom_site_label_1
_geom_bond_atom_site_label_2
_geom_bond_distance
_geom_bond_site_symmetry_2
Cd1 O2 2.245(4) .
Cd1 N1 2.284(3) .
Cd1 N2 2.322(3) .
Cd1 O4 2.397(4) .
Cd1 O1 2.410(4) .
Cd1 O4 2.457(3) 7
N1 C20 1.331(9) .
N1 C19 1.333(8) .
N2 C5 1.304(7) .
N2 C1 1.315(7) .
O1 C28 1.236(6) .
O2 C27 1.267(8) .
O3 C27 1.191(8) .
O4 C28 1.262(6) 7
O4 Cd1 2.457(3) 7
C1 C2 1.360(9) .
C2 C3 1.342(13) .
C3 C4 1.342(12) .
C3 C6 1.566(10) .
C3 C6' 1.667(12) .
C4 C5 1.384(8) .
C6 C7' 1.043(11) .
C6 C6' 1.177(12) .
C6 C7 1.566(12) .
C6 C6' 1.580(12) 7
C7 C6' 1.026(12) .
C7 C7' 1.279(12) .
C7 C8 1.570(11) .
C7 C7' 1.608(13) 7
C6' C7' 1.559(13) .
C6' C6 1.580(12) 7
C6' C7' 1.651(13) 7
C6' C6' 1.777(17) 7
C7' C7 1.608(13) 7
C7' C6' 1.651(13) 7
C7' C8 1.674(12) .
C7' C7' 1.844(18) 7
C8 C12 1.370(17) .
C8 C9 1.379(16) .
C9 C10 1.377(9) .
C10 C13 1.385(11) 1_445
C11 C12 1.378(10) .
C11 C13 1.389(11) 1_445
C13 C10 1.385(11) 1_665
C13 C11 1.389(11) 1_665
C13 C14 1.469(7) .
C14 C15 1.242(10) .
C15 C17 1.490(8) .
C17 C21 1.333(10) .
C17 C18 1.389(11) .
C18 C19 1.394(8) .
C20 C21 1.360(8) .
C22 C23 1.380(9) .
C22 C37 1.399(10) 2_765
C23 C24 1.365(9) .
C24 C25 1.392(9) .
C24 C27 1.506(8) .
C25 C26 1.362(8) .
C26 C37 1.387(10) 2_765
C28 O4 1.262(6) 7
C28 C29 1.489(6) .
C29 C34 1.371(8) .
C29 C30 1.394(8) .
C30 C31 1.415(8) .
C31 C32 1.362(10) .
C32 C33 1.370(10) .
C32 C35 1.487(9) .
C33 C34 1.382(8) .
C35 C36 1.205(10) .
C36 C37 1.482(9) .
C37 C26 1.387(10) 2_764
C37 C22 1.399(10) 2_764
